data_2228961
loop_
_publ_author_name
'Sugumar, P.'
'Edayadulla, N.'
'Ramesh, P.'
'Ramesh, P.'
'Ponnuswamy, M. N.'

_publ_section_title
;
 Diethyl
 1,1-dioxo-3,5-bis(pyridin-2-yl)-1\l^6^,4-thiomorpholine-2,6-dicarboxylate
;
_journal_coeditor_code BT5412
_journal_issue 2
_journal_name_full 'Acta Crystallographica Section E'
_journal_page_first o305
_journal_paper_doi 10.1107/S1600536811000444
_journal_volume 67
_journal_year 2011
_chemical_formula_iupac 'C20 H23 N3 O6 S'
_chemical_formula_moiety 'C20 H23 N3 O6 S'
_chemical_formula_sum 'C20 H23 N3 O6 S'
_chemical_formula_weight 433.47
_chemical_name_systematic
;
Diethyl
1,1-dioxo-3,5-bis(pyridin-2-yl)-1\l^6^,4-thiomorpholine-2,6-dicarboxylate
;
_space_group_IT_number 33
_symmetry_cell_setting orthorhombic
_symmetry_space_group_name_Hall 'P 2c -2n'
_symmetry_space_group_name_H-M 'P n a 21'
_atom_sites_solution_hydrogens geom
_atom_sites_solution_primary direct
_atom_sites_solution_secondary difmap
_audit_creation_method SHELXL-97
_cell_angle_alpha 90.00
_cell_angle_beta 90.00
_cell_angle_gamma 90.00
_cell_formula_units_Z 8
_cell_length_a 20.7258(13)
_cell_length_b 8.3921(5)
_cell_length_c 24.4923(15)
_cell_measurement_reflns_used 4535
_cell_measurement_temperature 293(2)
_cell_measurement_theta_max 28.25
_cell_measurement_theta_min 1.66
_cell_volume 4260.0(5)
_computing_cell_refinement 'SAINT (Bruker, 2008)'
_computing_data_collection 'APEX2 (Bruker, 2008)'
_computing_data_reduction 'SAINT (Bruker, 2008)'
_computing_molecular_graphics 'ORTEP-3 (Farrugia, 1997)'
_computing_publication_material 'SHELXL97 (Sheldrick, 2008) and PLATON (Spek, 2009)'
_computing_structure_refinement 'SHELXL97 (Sheldrick, 2008)'
_computing_structure_solution 'SHELXS97 (Sheldrick, 2008)'
_diffrn_ambient_temperature 293(2)
_diffrn_measured_fraction_theta_full 1.000
_diffrn_measured_fraction_theta_max 0.984
_diffrn_measurement_device_type 'Bruker SMART APEXII area-detector'
_diffrn_measurement_method '\w and \f'
_diffrn_radiation_monochromator graphite
_diffrn_radiation_source 'fine-focus sealed tube'
_diffrn_radiation_type MoK\a
_diffrn_radiation_wavelength 0.71073
_diffrn_reflns_av_R_equivalents 0.0274
_diffrn_reflns_av_sigmaI/netI 0.0365
_diffrn_reflns_limit_h_max 27
_diffrn_reflns_limit_h_min -21
_diffrn_reflns_limit_k_max 11
_diffrn_reflns_limit_k_min -10
_diffrn_reflns_limit_l_max 32
_diffrn_reflns_limit_l_min -32
_diffrn_reflns_number 22898
_diffrn_reflns_theta_full 25.00
_diffrn_reflns_theta_max 28.25
_diffrn_reflns_theta_min 1.66
_diffrn_standards_decay_% 0
_diffrn_standards_number 0
_exptl_absorpt_coefficient_mu 0.193
_exptl_absorpt_correction_T_max 0.970
_exptl_absorpt_correction_T_min 0.962
_exptl_absorpt_correction_type multi-scan
_exptl_absorpt_process_details '(SADABS; Bruker, 2008)'
_exptl_crystal_colour colourless
_exptl_crystal_density_diffrn 1.352
_exptl_crystal_density_method 'not measured'
_exptl_crystal_description Block
_exptl_crystal_F_000 1824
_exptl_crystal_size_max 0.20
_exptl_crystal_size_mid 0.18
_exptl_crystal_size_min 0.16
_refine_diff_density_max 0.291
_refine_diff_density_min -0.174
_refine_ls_abs_structure_details 'Flack (1983), 4584 Friedel pairs'
_refine_ls_abs_structure_Flack 0.14(6)
_refine_ls_extinction_method none
_refine_ls_goodness_of_fit_ref 1.027
_refine_ls_hydrogen_treatment mixed
_refine_ls_matrix_type full
_refine_ls_number_parameters 553
_refine_ls_number_reflns 9897
_refine_ls_number_restraints 1
_refine_ls_restrained_S_all 1.027
_refine_ls_R_factor_all 0.0631
_refine_ls_R_factor_gt 0.0415
_refine_ls_shift/su_max 0.000
_refine_ls_shift/su_mean 0.000
_refine_ls_structure_factor_coef Fsqd
_refine_ls_weighting_details 'calc w=1/[\s^2^(Fo^2^)+(0.0624P)^2^+0.0627P] where P=(Fo^2^+2Fc^2^)/3'
_refine_ls_weighting_scheme calc
_refine_ls_wR_factor_gt 0.1005
_refine_ls_wR_factor_ref 0.1128
_reflns_number_gt 7453
_reflns_number_total 9897
_reflns_threshold_expression I>2\s(I)
_cod_data_source_file bt5412.cif
_cod_data_source_block I
_cod_database_code 2228961
_cod_database_fobs_code 2228961

loop_
_symmetry_equiv_pos_as_xyz
'x, y, z'
'-x, -y, z+1/2'
'x+1/2, -y+1/2, z'
'-x+1/2, y+1/2, z+1/2'

loop_
_atom_site_type_symbol
_atom_site_label
_atom_site_fract_x
_atom_site_fract_y
_atom_site_fract_z
_atom_site_U_iso_or_equiv
_atom_site_adp_type
_atom_site_calc_flag
_atom_site_refinement_flags
_atom_site_occupancy
_atom_site_disorder_assembly
_atom_site_disorder_group
S S1A 0.07796(3) 0.29281(10) 0.17383(2) 0.03724(14) Uani d . 1 . .
O O1A -0.08829(9) 0.1886(3) 0.18546(9) 0.0567(5) Uani d . 1 . .
O O2A -0.02641(10) 0.0197(3) 0.13848(9) 0.0649(6) Uani d . 1 . .
O O3A 0.05012(9) 0.4478(2) 0.16522(8) 0.0481(5) Uani d . 1 . .
O O4A 0.10104(11) 0.2054(3) 0.12711(8) 0.0491(5) Uani d . 1 . .
O O5A 0.17481(10) 0.5395(2) 0.26684(9) 0.0538(5) Uani d . 1 . .
O O6A 0.08102(10) 0.4278(3) 0.29336(10) 0.0538(6) Uani d . 1 . .
N N1A 0.10848(11) 0.0586(3) 0.27062(12) 0.0374(6) Uani d . 1 . .
H H1A 0.0979(17) 0.092(4) 0.3042(15) 0.060(11) Uiso d . 1 . .
C C2A 0.05581(12) 0.0218(3) 0.23411(11) 0.0368(5) Uani d . 1 . .
H H2A 0.0731 -0.0398 0.2034 0.044 Uiso calc R 1 . .
C C3A 0.02173(12) 0.1721(3) 0.21064(10) 0.0347(5) Uani d . 1 . .
H H3A 0.0037 0.2344 0.2409 0.042 Uiso calc R 1 . .
C C4A 0.14360(13) 0.3100(3) 0.22123(10) 0.0364(6) Uani d . 1 . .
H H4A 0.1811 0.3493 0.2010 0.044 Uiso calc R 1 . .
C C5A 0.16188(12) 0.1416(3) 0.24529(11) 0.0351(6) Uani d . 1 . .
H H5A 0.1774 0.0755 0.2150 0.042 Uiso calc R 1 . .
C C6A 0.00661(13) -0.0803(3) 0.26320(11) 0.0420(6) Uani d . 1 . .
C C10A -0.04476(19) -0.3286(4) 0.27768(18) 0.0736(10) Uani d . 1 . .
H H10A -0.0497 -0.4367 0.2703 0.088 Uiso calc R 1 . .
C C9A -0.0819(2) -0.2545(4) 0.3169(3) 0.0729(17) Uani d . 1 . .
H H9A -0.1135 -0.3112 0.3356 0.088 Uiso calc R 1 . .
C C8A -0.07184(18) -0.0963(5) 0.32788(15) 0.0717(10) Uani d . 1 . .
H H8A -0.0965 -0.0486 0.3551 0.086 Uiso calc R 1 . .
N N7A -0.02839(13) -0.0069(3) 0.30152(10) 0.0577(7) Uani d . 1 . .
C C12A -0.03341(13) 0.1183(3) 0.17295(12) 0.0440(6) Uani d . 1 . .
C C13A -0.14618(16) 0.1198(5) 0.16069(16) 0.0735(11) Uani d . 1 . .
H H13A -0.1359 0.0752 0.1252 0.088 Uiso calc R 1 . .
H H13B -0.1789 0.2013 0.1559 0.088 Uiso calc R 1 . .
C C14A -0.17102(18) -0.0106(5) 0.19873(18) 0.0800(11) Uani d . 1 . .
H H14A -0.1410 -0.0978 0.1991 0.120 Uiso calc R 1 . .
H H14B -0.2122 -0.0475 0.1860 0.120 Uiso calc R 1 . .
H H14C -0.1755 0.0314 0.2350 0.120 Uiso calc R 1 . .
C C15A 0.12790(15) 0.4312(4) 0.26447(14) 0.0424(7) Uani d . 1 . .
C C16A 0.16830(19) 0.6658(4) 0.30708(18) 0.0735(11) Uani d . 1 . .
H H16A 0.1500 0.6239 0.3406 0.088 Uiso calc R 1 . .
H H16B 0.1401 0.7489 0.2934 0.088 Uiso calc R 1 . .
C C17A 0.2328(3) 0.7300(6) 0.3173(3) 0.115(2) Uani d . 1 . .
H H17A 0.2590 0.6500 0.3344 0.172 Uiso calc R 1 . .
H H17B 0.2297 0.8211 0.3408 0.172 Uiso calc R 1 . .
H H17C 0.2522 0.7611 0.2833 0.172 Uiso calc R 1 . .
C C18A 0.21738(12) 0.1620(3) 0.28544(10) 0.0354(5) Uani d . 1 . .
C C19A 0.28099(13) 0.1448(3) 0.26942(12) 0.0452(6) Uani d . 1 . .
H H19A 0.2910 0.1166 0.2337 0.054 Uiso calc R 1 . .
C C20A 0.32921(14) 0.1699(4) 0.30700(13) 0.0557(8) Uani d . 1 . .
H H20A 0.3722 0.1605 0.2967 0.067 Uiso calc R 1 . .
C C21A 0.31343(18) 0.2091(5) 0.36023(16) 0.0567(8) Uani d . 1 . .
H H21A 0.3450 0.2258 0.3866 0.068 Uiso calc R 1 . .
C C22A 0.24882(18) 0.2220(6) 0.3722(2) 0.0659(12) Uani d . 1 . .
H H22A 0.2376 0.2470 0.4080 0.079 Uiso calc R 1 . .
C C11A -0.00059(17) -0.2393(4) 0.2500(2) 0.0585(13) Uani d . 1 . .
H H11A 0.0244 -0.2849 0.2226 0.070 Uiso calc R 1 . .
N N23A 0.20096(12) 0.2015(4) 0.33639(12) 0.0539(6) Uani d . 1 . .
S S1B 0.16804(3) 0.70742(10) 0.10968(2) 0.03664(14) Uani d . 1 . .
O O1B 0.07041(10) 0.4650(2) 0.01390(9) 0.0517(5) Uani d . 1 . .
O O2B 0.16626(10) 0.5726(3) -0.00902(9) 0.0503(6) Uani d . 1 . .
O O3B 0.19608(9) 0.5531(2) 0.11852(8) 0.0470(5) Uani d . 1 . .
O O4B 0.14445(11) 0.7948(3) 0.15549(8) 0.0495(5) Uani d . 1 . .
O O5B 0.33391(9) 0.8084(3) 0.09752(8) 0.0561(5) Uani d . 1 . .
O O6B 0.27294(11) 0.9824(3) 0.14422(9) 0.0645(6) Uani d . 1 . .
N N1B 0.13666(12) 0.9403(3) 0.01219(12) 0.0375(6) Uani d . 1 . .
H H1B 0.1533(11) 0.885(3) -0.0151(10) 0.016(6) Uiso d . 1 . .
C C2B 0.08363(12) 0.8566(3) 0.03772(11) 0.0364(6) Uani d . 1 . .
H H2B 0.0675 0.9231 0.0676 0.044 Uiso calc R 1 . .
C C3B 0.10241(12) 0.6909(3) 0.06219(11) 0.0350(5) Uani d . 1 . .
H H3B 0.0649 0.6509 0.0824 0.042 Uiso calc R 1 . .
C C4B 0.22467(12) 0.8277(3) 0.07248(10) 0.0360(5) Uani d . 1 . .
H H4B 0.2426 0.7655 0.0422 0.043 Uiso calc R 1 . .
C C5B 0.18996(12) 0.9771(3) 0.04946(10) 0.0368(5) Uani d . 1 . .
H H5B 0.1725 1.0379 0.0803 0.044 Uiso calc R 1 . .
C C6B 0.02908(13) 0.8343(3) -0.00298(10) 0.0379(6) Uani d . 1 . .
N N7B 0.04684(13) 0.7879(4) -0.05309(11) 0.0515(6) Uani d . 1 . .
C C8B -0.00031(19) 0.7602(4) -0.0897(2) 0.0568(11) Uani d . 1 . .
H H8B 0.0112 0.7298 -0.1249 0.068 Uiso calc R 1 . .
C C9B -0.0645(2) 0.7749(5) -0.07749(18) 0.0585(10) Uani d . 1 . .
H H9B -0.0957 0.7527 -0.1037 0.070 Uiso calc R 1 . .
C C10B -0.08203(15) 0.8230(4) -0.02585(14) 0.0591(8) Uani d . 1 . .
H H10B -0.1253 0.8341 -0.0166 0.071 Uiso calc R 1 . .
C C11B -0.03454(13) 0.8544(4) 0.01173(12) 0.0488(7) Uani d . 1 . .
H H11B -0.0452 0.8888 0.0467 0.059 Uiso calc R 1 . .
C C12B 0.11816(14) 0.5696(4) 0.01801(13) 0.0367(6) Uani d . 1 . .
C C13B 0.07553(18) 0.3485(4) -0.02997(18) 0.0738(11) Uani d . 1 . .
H H13C 0.1073 0.2679 -0.0208 0.089 Uiso calc R 1 . .
H H13D 0.0886 0.4002 -0.0636 0.089 Uiso calc R 1 . .
C C14B 0.0110(2) 0.2750(6) -0.0364(2) 0.1052(19) Uani d . 1 . .
H H14D -0.0049 0.2424 -0.0014 0.158 Uiso calc R 1 . .
H H14E 0.0142 0.1838 -0.0600 0.158 Uiso calc R 1 . .
H H14F -0.0181 0.3512 -0.0522 0.158 Uiso calc R 1 . .
C C15B 0.27901(12) 0.8812(3) 0.10983(11) 0.0425(6) Uani d . 1 . .
C C16B 0.39240(16) 0.8787(5) 0.12212(16) 0.0777(12) Uani d . 1 . .
H H16C 0.4253 0.7975 0.1264 0.093 Uiso calc R 1 . .
H H16D 0.3824 0.9215 0.1579 0.093 Uiso calc R 1 . .
C C17B 0.41688(19) 1.0101(5) 0.08536(18) 0.0843(12) Uani d . 1 . .
H H17D 0.4262 0.9672 0.0499 0.126 Uiso calc R 1 . .
H H17E 0.4554 1.0550 0.1007 0.126 Uiso calc R 1 . .
H H17F 0.3846 1.0915 0.0822 0.126 Uiso calc R 1 . .
C C18B 0.23894(13) 1.0806(3) 0.02030(11) 0.0411(6) Uani d . 1 . .
N N23B 0.27697(14) 1.0074(3) -0.01583(10) 0.0572(7) Uani d . 1 . .
C C22B 0.32086(19) 1.0969(4) -0.04148(16) 0.0744(10) Uani d . 1 . .
H H22B 0.3487 1.0465 -0.0658 0.089 Uiso calc R 1 . .
C C21B 0.3276(2) 1.2571(5) -0.0344(2) 0.0787(17) Uani d . 1 . .
H H21B 0.3576 1.3150 -0.0545 0.094 Uiso calc R 1 . .
C C20B 0.28872(18) 1.3298(4) 0.0032(2) 0.0831(13) Uani d . 1 . .
H H20B 0.2926 1.4386 0.0097 0.100 Uiso calc R 1 . .
C C19B 0.24368(18) 1.2407(4) 0.0315(2) 0.0593(13) Uani d . 1 . .
H H19B 0.2172 1.2880 0.0575 0.071 Uiso calc R 1 . .

loop_
_atom_site_aniso_label
_atom_site_aniso_U_11
_atom_site_aniso_U_22
_atom_site_aniso_U_33
_atom_site_aniso_U_12
_atom_site_aniso_U_13
_atom_site_aniso_U_23
S1A 0.0374(3) 0.0421(3) 0.0323(3) 0.0025(3) -0.0030(3) 0.0002(4)
O1A 0.0377(11) 0.0668(13) 0.0655(14) 0.0079(10) -0.0082(10) -0.0139(11)
O2A 0.0520(13) 0.0804(15) 0.0622(13) 0.0050(12) -0.0126(11) -0.0321(12)
O3A 0.0476(11) 0.0430(10) 0.0537(12) 0.0053(8) -0.0067(9) 0.0093(9)
O4A 0.0532(12) 0.0603(11) 0.0337(11) 0.0042(12) 0.0014(9) -0.0040(11)
O5A 0.0589(13) 0.0410(11) 0.0614(12) -0.0130(9) -0.0042(10) -0.0063(10)
O6A 0.0538(13) 0.0502(13) 0.0574(13) 0.0001(10) 0.0068(11) -0.0100(11)
N1A 0.0323(12) 0.0400(13) 0.0399(14) -0.0009(11) -0.0043(11) -0.0006(11)
C2A 0.0352(13) 0.0345(13) 0.0408(13) 0.0022(11) -0.0021(11) -0.0047(11)
C3A 0.0324(13) 0.0374(13) 0.0344(12) 0.0013(10) -0.0024(10) -0.0018(10)
C4A 0.0323(14) 0.0416(16) 0.0352(14) -0.0007(12) -0.0001(10) 0.0036(12)
C5A 0.0349(14) 0.0346(14) 0.0358(13) 0.0015(11) 0.0006(11) -0.0025(11)
C6A 0.0368(14) 0.0416(14) 0.0475(15) -0.0005(12) -0.0081(11) 0.0030(12)
C10A 0.065(2) 0.0521(19) 0.103(3) -0.0119(18) -0.005(2) 0.013(2)
C9A 0.050(2) 0.063(3) 0.106(4) -0.0172(17) -0.009(2) 0.035(2)
C8A 0.067(2) 0.080(2) 0.068(2) 0.002(2) 0.0171(18) 0.0119(19)
N7A 0.0614(17) 0.0557(15) 0.0561(15) -0.0071(13) 0.0131(13) -0.0039(12)
C12A 0.0407(15) 0.0507(15) 0.0405(13) 0.0041(12) -0.0055(12) -0.0069(13)
C13A 0.0383(17) 0.107(3) 0.075(2) 0.0097(19) -0.0178(16) -0.019(2)
C14A 0.050(2) 0.093(3) 0.097(3) -0.012(2) -0.016(2) -0.020(2)
C15A 0.0462(17) 0.0414(16) 0.0396(16) 0.0018(14) -0.0072(14) 0.0037(13)
C16A 0.082(3) 0.0501(19) 0.089(3) -0.0045(17) -0.019(2) -0.0198(18)
C17A 0.092(3) 0.075(3) 0.177(7) -0.033(3) 0.002(4) -0.051(3)
C18A 0.0331(13) 0.0388(12) 0.0343(12) 0.0019(11) -0.0024(10) -0.0006(10)
C19A 0.0363(14) 0.0587(16) 0.0405(14) 0.0039(13) 0.0010(11) -0.0047(13)
C20A 0.0342(15) 0.077(2) 0.0561(18) 0.0046(15) -0.0052(13) -0.0026(15)
C21A 0.0467(19) 0.073(2) 0.050(2) 0.0023(18) -0.0194(16) -0.0008(19)
C22A 0.055(3) 0.102(3) 0.040(2) 0.0021(19) -0.0054(17) -0.0149(19)
C11A 0.054(2) 0.039(2) 0.082(4) -0.0049(13) -0.007(2) -0.0010(15)
N23A 0.0359(14) 0.0854(18) 0.0403(14) 0.0052(15) -0.0017(11) -0.0102(16)
S1B 0.0379(4) 0.0414(3) 0.0307(3) 0.0043(3) -0.0034(3) 0.0005(4)
O1B 0.0532(12) 0.0473(12) 0.0547(12) -0.0092(9) 0.0001(10) -0.0088(10)
O2B 0.0460(13) 0.0588(13) 0.0463(12) 0.0013(10) 0.0042(10) -0.0114(11)
O3B 0.0485(11) 0.0453(10) 0.0472(11) 0.0073(8) -0.0081(9) 0.0048(9)
O4B 0.0553(13) 0.0604(11) 0.0329(10) 0.0066(12) 0.0027(9) -0.0046(11)
O5B 0.0375(11) 0.0719(14) 0.0589(14) 0.0093(11) -0.0105(9) -0.0063(11)
O6B 0.0548(13) 0.0805(15) 0.0582(12) 0.0028(12) -0.0105(10) -0.0314(12)
N1B 0.0380(13) 0.0373(13) 0.0374(14) 0.0029(11) -0.0031(11) 0.0001(11)
C2B 0.0320(13) 0.0415(15) 0.0358(14) 0.0041(11) -0.0027(11) -0.0024(11)
C3B 0.0305(13) 0.0410(16) 0.0335(13) -0.0004(12) 0.0005(10) 0.0004(11)
C4B 0.0348(14) 0.0408(14) 0.0325(12) 0.0037(11) -0.0002(10) -0.0062(10)
C5B 0.0364(14) 0.0391(13) 0.0351(13) 0.0004(11) -0.0025(11) -0.0045(11)
C6B 0.0371(14) 0.0376(13) 0.0390(13) 0.0024(11) -0.0027(11) 0.0065(10)
N7B 0.0429(15) 0.0785(16) 0.0332(13) 0.0011(14) -0.0019(10) 0.0008(14)
C8B 0.057(2) 0.082(3) 0.032(2) 0.0012(15) -0.0099(16) 0.0009(13)
C9B 0.049(2) 0.077(2) 0.050(2) -0.0088(18) -0.0166(16) 0.0103(18)
C10B 0.0347(16) 0.076(2) 0.066(2) 0.0028(15) -0.0032(15) 0.0044(16)
C11B 0.0404(15) 0.0606(18) 0.0454(15) 0.0073(13) -0.0001(13) -0.0013(13)
C12B 0.0385(15) 0.0351(14) 0.0366(14) 0.0026(13) -0.0081(13) 0.0010(11)
C13B 0.076(3) 0.060(2) 0.086(3) -0.0058(18) -0.011(2) -0.0311(19)
C14B 0.095(4) 0.110(4) 0.111(5) -0.034(3) -0.005(3) -0.047(3)
C15B 0.0384(14) 0.0501(15) 0.0390(13) 0.0035(11) -0.0026(12) -0.0004(13)
C16B 0.0412(18) 0.117(3) 0.075(2) 0.013(2) -0.0250(17) -0.020(2)
C17B 0.053(2) 0.102(3) 0.099(3) -0.018(2) -0.011(2) -0.019(3)
C18B 0.0384(14) 0.0385(13) 0.0464(15) -0.0006(11) -0.0063(12) -0.0011(12)
N23B 0.0644(18) 0.0517(14) 0.0557(15) -0.0036(13) 0.0154(13) 0.0002(12)
C22B 0.073(2) 0.072(2) 0.079(2) -0.002(2) 0.026(2) 0.015(2)
C21B 0.063(3) 0.081(4) 0.093(4) -0.010(2) 0.014(3) 0.033(2)
C20B 0.059(2) 0.0443(18) 0.146(4) -0.0100(17) 0.003(3) 0.014(2)
C19B 0.046(2) 0.045(2) 0.087(4) 0.0008(13) 0.002(2) -0.0031(15)

loop_
_atom_type_symbol
_atom_type_description
_atom_type_scat_dispersion_real
_atom_type_scat_dispersion_imag
_atom_type_scat_source
C C 0.0033 0.0016 'International Tables Vol C Tables 4.2.6.8 and 6.1.1.4'
H H 0.0000 0.0000 'International Tables Vol C Tables 4.2.6.8 and 6.1.1.4'
N N 0.0061 0.0033 'International Tables Vol C Tables 4.2.6.8 and 6.1.1.4'
O O 0.0106 0.0060 'International Tables Vol C Tables 4.2.6.8 and 6.1.1.4'
S S 0.1246 0.1234 'International Tables Vol C Tables 4.2.6.8 and 6.1.1.4'

loop_
_geom_angle_atom_site_label_1
_geom_angle_atom_site_label_2
_geom_angle_atom_site_label_3
_geom_angle_site_symmetry_1
_geom_angle_site_symmetry_3
_geom_angle
_geom_angle_publ_flag
O3A S1A O4A . . 118.48(13) ?
O3A S1A C3A . . 108.96(12) ?
O4A S1A C3A . . 109.18(13) ?
O3A S1A C4A . . 109.05(13) ?
O4A S1A C4A . . 107.63(13) ?
C3A S1A C4A . . 102.32(12) ?
C12A O1A C13A . . 115.8(2) ?
C15A O5A C16A . . 117.4(3) ?
C2A N1A C5A . . 114.5(2) ?
C2A N1A H1A . . 117(2) ?
C5A N1A H1A . . 115(2) ?
N1A C2A C6A . . 109.8(2) ?
N1A C2A C3A . . 113.5(2) ?
C6A C2A C3A . . 109.1(2) ?
N1A C2A H2A . . 108.1 ?
C6A C2A H2A . . 108.1 ?
C3A C2A H2A . . 108.1 ?
C12A C3A C2A . . 108.8(2) ?
C12A C3A S1A . . 110.37(18) ?
C2A C3A S1A . . 110.48(17) ?
C12A C3A H3A . . 109.1 ?
C2A C3A H3A . . 109.1 ?
S1A C3A H3A . . 109.1 ?
C15A C4A C5A . . 113.3(2) ?
C15A C4A S1A . . 110.23(19) ?
C5A C4A S1A . . 110.61(19) ?
C15A C4A H4A . . 107.5 ?
C5A C4A H4A . . 107.5 ?
S1A C4A H4A . . 107.5 ?
N1A C5A C18A . . 110.8(2) ?
N1A C5A C4A . . 114.1(2) ?
C18A C5A C4A . . 108.8(2) ?
N1A C5A H5A . . 107.7 ?
C18A C5A H5A . . 107.7 ?
C4A C5A H5A . . 107.7 ?
N7A C6A C11A . . 123.4(3) ?
N7A C6A C2A . . 115.9(2) ?
C11A C6A C2A . . 120.7(3) ?
C11A C10A C9A . . 118.2(4) ?
C11A C10A H10A . . 120.9 ?
C9A C10A H10A . . 120.9 ?
C8A C9A C10A . . 119.2(4) ?
C8A C9A H9A . . 120.4 ?
C10A C9A H9A . . 120.4 ?
N7A C8A C9A . . 123.4(4) ?
N7A C8A H8A . . 118.3 ?
C9A C8A H8A . . 118.3 ?
C6A N7A C8A . . 116.5(3) ?
O2A C12A O1A . . 125.5(3) ?
O2A C12A C3A . . 122.6(2) ?
O1A C12A C3A . . 111.8(2) ?
O1A C13A C14A . . 107.9(3) ?
O1A C13A H13A . . 110.1 ?
C14A C13A H13A . . 110.1 ?
O1A C13A H13B . . 110.1 ?
C14A C13A H13B . . 110.1 ?
H13A C13A H13B . . 108.4 ?
C13A C14A H14A . . 109.5 ?
C13A C14A H14B . . 109.5 ?
H14A C14A H14B . . 109.5 ?
C13A C14A H14C . . 109.5 ?
H14A C14A H14C . . 109.5 ?
H14B C14A H14C . . 109.5 ?
O6A C15A O5A . . 125.4(3) ?
O6A C15A C4A . . 125.0(3) ?
O5A C15A C4A . . 109.5(3) ?
O5A C16A C17A . . 107.4(4) ?
O5A C16A H16A . . 110.2 ?
C17A C16A H16A . . 110.2 ?
O5A C16A H16B . . 110.2 ?
C17A C16A H16B . . 110.2 ?
H16A C16A H16B . . 108.5 ?
C16A C17A H17A . . 109.5 ?
C16A C17A H17B . . 109.5 ?
H17A C17A H17B . . 109.5 ?
C16A C17A H17C . . 109.5 ?
H17A C17A H17C . . 109.5 ?
H17B C17A H17C . . 109.5 ?
N23A C18A C19A . . 122.3(2) ?
N23A C18A C5A . . 116.0(2) ?
C19A C18A C5A . . 121.7(2) ?
C20A C19A C18A . . 119.1(3) ?
C20A C19A H19A . . 120.4 ?
C18A C19A H19A . . 120.4 ?
C19A C20A C21A . . 119.7(3) ?
C19A C20A H20A . . 120.2 ?
C21A C20A H20A . . 120.2 ?
C22A C21A C20A . . 116.7(4) ?
C22A C21A H21A . . 121.6 ?
C20A C21A H21A . . 121.6 ?
N23A C22A C21A . . 125.0(4) ?
N23A C22A H22A . . 117.5 ?
C21A C22A H22A . . 117.5 ?
C10A C11A C6A . . 119.1(4) ?
C10A C11A H11A . . 120.4 ?
C6A C11A H11A . . 120.4 ?
C18A N23A C22A . . 117.2(3) ?
O4B S1B O3B . . 118.95(13) ?
O4B S1B C3B . . 106.83(13) ?
O3B S1B C3B . . 109.55(13) ?
O4B S1B C4B . . 109.49(13) ?
O3B S1B C4B . . 108.60(12) ?
C3B S1B C4B . . 102.12(12) ?
C12B O1B C13B . . 116.5(2) ?
C15B O5B C16B . . 115.3(2) ?
C2B N1B C5B . . 113.9(2) ?
C2B N1B H1B . . 111.6(15) ?
C5B N1B H1B . . 106.7(15) ?
N1B C2B C6B . . 110.0(2) ?
N1B C2B C3B . . 114.1(2) ?
C6B C2B C3B . . 109.1(2) ?
N1B C2B H2B . . 107.8 ?
C6B C2B H2B . . 107.8 ?
C3B C2B H2B . . 107.8 ?
C12B C3B C2B . . 112.1(2) ?
C12B C3B S1B . . 110.50(18) ?
C2B C3B S1B . . 111.6(2) ?
C12B C3B H3B . . 107.5 ?
C2B C3B H3B . . 107.5 ?
S1B C3B H3B . . 107.5 ?
C15B C4B C5B . . 108.9(2) ?
C15B C4B S1B . . 110.20(18) ?
C5B C4B S1B . . 109.61(17) ?
C15B C4B H4B . . 109.4 ?
C5B C4B H4B . . 109.4 ?
S1B C4B H4B . . 109.4 ?
N1B C5B C18B . . 109.4(2) ?
N1B C5B C4B . . 113.9(2) ?
C18B C5B C4B . . 108.9(2) ?
N1B C5B H5B . . 108.1 ?
C18B C5B H5B . . 108.1 ?
C4B C5B H5B . . 108.1 ?
N7B C6B C11B . . 122.6(3) ?
N7B C6B C2B . . 115.6(2) ?
C11B C6B C2B . . 121.7(2) ?
C6B N7B C8B . . 117.4(3) ?
N7B C8B C9B . . 123.0(4) ?
N7B C8B H8B . . 118.5 ?
C9B C8B H8B . . 118.5 ?
C8B C9B C10B . . 118.9(4) ?
C8B C9B H9B . . 120.5 ?
C10B C9B H9B . . 120.5 ?
C11B C10B C9B . . 118.9(3) ?
C11B C10B H10B . . 120.6 ?
C9B C10B H10B . . 120.6 ?
C10B C11B C6B . . 119.2(3) ?
C10B C11B H11B . . 120.4 ?
C6B C11B H11B . . 120.4 ?
O2B C12B O1B . . 126.4(3) ?
O2B C12B C3B . . 123.9(3) ?
O1B C12B C3B . . 109.7(2) ?
O1B C13B C14B . . 107.0(3) ?
O1B C13B H13C . . 110.3 ?
C14B C13B H13C . . 110.3 ?
O1B C13B H13D . . 110.3 ?
C14B C13B H13D . . 110.3 ?
H13C C13B H13D . . 108.6 ?
C13B C14B H14D . . 109.5 ?
C13B C14B H14E . . 109.5 ?
H14D C14B H14E . . 109.5 ?
C13B C14B H14F . . 109.5 ?
H14D C14B H14F . . 109.5 ?
H14E C14B H14F . . 109.5 ?
O6B C15B O5B . . 125.0(3) ?
O6B C15B C4B . . 123.6(2) ?
O5B C15B C4B . . 111.3(2) ?
O5B C16B C17B . . 108.9(3) ?
O5B C16B H16C . . 109.9 ?
C17B C16B H16C . . 109.9 ?
O5B C16B H16D . . 109.9 ?
C17B C16B H16D . . 109.9 ?
H16C C16B H16D . . 108.3 ?
C16B C17B H17D . . 109.5 ?
C16B C17B H17E . . 109.5 ?
H17D C17B H17E . . 109.5 ?
C16B C17B H17F . . 109.5 ?
H17D C17B H17F . . 109.5 ?
H17E C17B H17F . . 109.5 ?
N23B C18B C19B . . 122.6(3) ?
N23B C18B C5B . . 116.4(2) ?
C19B C18B C5B . . 121.0(3) ?
C18B N23B C22B . . 117.1(3) ?
N23B C22B C21B . . 124.4(4) ?
N23B C22B H22B . . 117.8 ?
C21B C22B H22B . . 117.8 ?
C22B C21B C20B . . 117.8(4) ?
C22B C21B H21B . . 121.1 ?
C20B C21B H21B . . 121.1 ?
C21B C20B C19B . . 119.6(3) ?
C21B C20B H20B . . 120.2 ?
C19B C20B H20B . . 120.2 ?
C18B C19B C20B . . 118.5(4) ?
C18B C19B H19B . . 120.7 ?
C20B C19B H19B . . 120.7 ?

loop_
_geom_bond_atom_site_label_1
_geom_bond_atom_site_label_2
_geom_bond_site_symmetry_2
_geom_bond_distance
_geom_bond_publ_flag
S1A O3A . 1.439(2) ?
S1A O4A . 1.441(2) ?
S1A C3A . 1.788(3) ?
S1A C4A . 1.794(3) ?
O1A C12A . 1.318(3) ?
O1A C13A . 1.463(4) ?
O2A C12A . 1.191(3) ?
O5A C15A . 1.332(4) ?
O5A C16A . 1.454(4) ?
O6A C15A . 1.202(4) ?
N1A C2A . 1.445(4) ?
N1A C5A . 1.447(3) ?
N1A H1A . 0.90(4) ?
C2A C6A . 1.511(4) ?
C2A C3A . 1.556(4) ?
C2A H2A . 0.9800 ?
C3A C12A . 1.537(4) ?
C3A H3A . 0.9800 ?
C4A C15A . 1.504(4) ?
C4A C5A . 1.577(4) ?
C4A H4A . 0.9800 ?
C5A C18A . 1.523(3) ?
C5A H5A . 0.9800 ?
C6A N7A . 1.337(4) ?
C6A C11A . 1.381(4) ?
C10A C11A . 1.364(5) ?
C10A C9A . 1.379(6) ?
C10A H10A . 0.9300 ?
C9A C8A . 1.371(5) ?
C9A H9A . 0.9300 ?
C8A N7A . 1.338(4) ?
C8A H8A . 0.9300 ?
C13A C14A . 1.527(6) ?
C13A H13A . 0.9700 ?
C13A H13B . 0.9700 ?
C14A H14A . 0.9600 ?
C14A H14B . 0.9600 ?
C14A H14C . 0.9600 ?
C16A C17A . 1.464(6) ?
C16A H16A . 0.9700 ?
C16A H16B . 0.9700 ?
C17A H17A . 0.9600 ?
C17A H17B . 0.9600 ?
C17A H17C . 0.9600 ?
C18A N23A . 1.335(4) ?
C18A C19A . 1.383(4) ?
C19A C20A . 1.375(4) ?
C19A H19A . 0.9300 ?
C20A C21A . 1.384(5) ?
C20A H20A . 0.9300 ?
C21A C22A . 1.375(5) ?
C21A H21A . 0.9300 ?
C22A N23A . 1.335(5) ?
C22A H22A . 0.9300 ?
C11A H11A . 0.9300 ?
S1B O4B . 1.427(2) ?
S1B O3B . 1.4356(19) ?
S1B C3B . 1.795(3) ?
S1B C4B . 1.796(3) ?
O1B C12B . 1.327(3) ?
O1B C13B . 1.456(4) ?
O2B C12B . 1.197(3) ?
O5B C15B . 1.326(3) ?
O5B C16B . 1.477(4) ?
O6B C15B . 1.202(3) ?
N1B C2B . 1.447(4) ?
N1B C5B . 1.466(4) ?
N1B H1B . 0.88(2) ?
C2B C6B . 1.519(4) ?
C2B C3B . 1.563(4) ?
C2B H2B . 0.9800 ?
C3B C12B . 1.521(4) ?
C3B H3B . 0.9800 ?
C4B C15B . 1.519(4) ?
C4B C5B . 1.552(4) ?
C4B H4B . 0.9800 ?
C5B C18B . 1.515(4) ?
C5B H5B . 0.9800 ?
C6B N7B . 1.339(4) ?
C6B C11B . 1.377(4) ?
N7B C8B . 1.346(5) ?
C8B C9B . 1.368(5) ?
C8B H8B . 0.9300 ?
C9B C10B . 1.377(6) ?
C9B H9B . 0.9300 ?
C10B C11B . 1.373(4) ?
C10B H10B . 0.9300 ?
C11B H11B . 0.9300 ?
C13B C14B . 1.481(5) ?
C13B H13C . 0.9700 ?
C13B H13D . 0.9700 ?
C14B H14D . 0.9600 ?
C14B H14E . 0.9600 ?
C14B H14F . 0.9600 ?
C16B C17B . 1.511(6) ?
C16B H16C . 0.9700 ?
C16B H16D . 0.9700 ?
C17B H17D . 0.9600 ?
C17B H17E . 0.9600 ?
C17B H17F . 0.9600 ?
C18B N23B . 1.335(4) ?
C18B C19B . 1.375(4) ?
N23B C22B . 1.336(4) ?
C22B C21B . 1.362(5) ?
C22B H22B . 0.9300 ?
C21B C20B . 1.367(6) ?
C21B H21B . 0.9300 ?
C20B C19B . 1.382(5) ?
C20B H20B . 0.9300 ?
C19B H19B . 0.9300 ?

loop_
_geom_hbond_atom_site_label_D
_geom_hbond_atom_site_label_H
_geom_hbond_atom_site_label_A
_geom_hbond_site_symmetry_A
_geom_hbond_distance_DH
_geom_hbond_distance_HA
_geom_hbond_distance_DA
_geom_hbond_angle_DHA
C4B H4B O2B 1 0.98 2.59 3.167(3) 118
C2A H2A O4B 1_545 0.98 2.34 3.273(3) 158
C19A H19A O6B 1_545 0.93 2.49 3.360(4) 155
C5B H5B O4A 1_565 0.98 2.34 3.269(3) 157
C11B H11B O2A 1_565 0.93 2.53 3.404(4) 156
C17B H17E O3A 3_565 0.96 2.52 3.402(4) 153
C14A H14B O3B 3_455 0.96 2.52 3.402(4) 153

loop_
_geom_torsion_atom_site_label_1
_geom_torsion_atom_site_label_2
_geom_torsion_atom_site_label_3
_geom_torsion_atom_site_label_4
_geom_torsion_site_symmetry_1
_geom_torsion_site_symmetry_2
_geom_torsion_site_symmetry_3
_geom_torsion_site_symmetry_4
_geom_torsion
_geom_torsion_publ_flag
C5A N1A C2A C6A . . . . 173.6(2) ?
C5A N1A C2A C3A . . . . -63.9(3) ?
N1A C2A C3A C12A . . . . -179.6(2) ?
C6A C2A C3A C12A . . . . -56.7(3) ?
N1A C2A C3A S1A . . . . 59.1(3) ?
C6A C2A C3A S1A . . . . -178.03(17) ?
O3A S1A C3A C12A . . . . 74.7(2) ?
O4A S1A C3A C12A . . . . -56.1(2) ?
C4A S1A C3A C12A . . . . -169.94(18) ?
O3A S1A C3A C2A . . . . -164.99(17) ?
O4A S1A C3A C2A . . . . 64.2(2) ?
C4A S1A C3A C2A . . . . -49.63(19) ?
O3A S1A C4A C15A . . . . 37.0(2) ?
O4A S1A C4A C15A . . . . 166.8(2) ?
C3A S1A C4A C15A . . . . -78.3(2) ?
O3A S1A C4A C5A . . . . 163.07(17) ?
O4A S1A C4A C5A . . . . -67.2(2) ?
C3A S1A C4A C5A . . . . 47.8(2) ?
C2A N1A C5A C18A . . . . -174.9(2) ?
C2A N1A C5A C4A . . . . 62.0(3) ?
C15A C4A C5A N1A . . . . 68.8(3) ?
S1A C4A C5A N1A . . . . -55.5(3) ?
C15A C4A C5A C18A . . . . -55.4(3) ?
S1A C4A C5A C18A . . . . -179.67(17) ?
N1A C2A C6A N7A . . . . 71.3(3) ?
C3A C2A C6A N7A . . . . -53.7(3) ?
N1A C2A C6A C11A . . . . -108.8(3) ?
C3A C2A C6A C11A . . . . 126.3(3) ?
C11A C10A C9A C8A . . . . -2.2(7) ?
C10A C9A C8A N7A . . . . 1.7(7) ?
C11A C6A N7A C8A . . . . 0.5(5) ?
C2A C6A N7A C8A . . . . -179.5(3) ?
C9A C8A N7A C6A . . . . -0.8(5) ?
C13A O1A C12A O2A . . . . 10.4(5) ?
C13A O1A C12A C3A . . . . -166.5(3) ?
C2A C3A C12A O2A . . . . -48.3(4) ?
S1A C3A C12A O2A . . . . 73.0(3) ?
C2A C3A C12A O1A . . . . 128.7(2) ?
S1A C3A C12A O1A . . . . -109.9(2) ?
C12A O1A C13A C14A . . . . 88.6(3) ?
C16A O5A C15A O6A . . . . -1.1(5) ?
C16A O5A C15A C4A . . . . -179.2(3) ?
C5A C4A C15A O6A . . . . -68.7(4) ?
S1A C4A C15A O6A . . . . 55.8(4) ?
C5A C4A C15A O5A . . . . 109.4(3) ?
S1A C4A C15A O5A . . . . -126.1(2) ?
C15A O5A C16A C17A . . . . 158.4(4) ?
N1A C5A C18A N23A . . . . -41.2(3) ?
C4A C5A C18A N23A . . . . 84.9(3) ?
N1A C5A C18A C19A . . . . 140.5(3) ?
C4A C5A C18A C19A . . . . -93.4(3) ?
N23A C18A C19A C20A . . . . -0.4(4) ?
C5A C18A C19A C20A . . . . 177.8(3) ?
C18A C19A C20A C21A . . . . 1.1(5) ?
C19A C20A C21A C22A . . . . -0.5(6) ?
C20A C21A C22A N23A . . . . -0.8(7) ?
C9A C10A C11A C6A . . . . 1.9(6) ?
N7A C6A C11A C10A . . . . -1.1(6) ?
C2A C6A C11A C10A . . . . 179.0(3) ?
C19A C18A N23A C22A . . . . -0.9(5) ?
C5A C18A N23A C22A . . . . -179.2(3) ?
C21A C22A N23A C18A . . . . 1.5(7) ?
C5B N1B C2B C6B . . . . 176.0(2) ?
C5B N1B C2B C3B . . . . -61.0(3) ?
N1B C2B C3B C12B . . . . -69.3(3) ?
C6B C2B C3B C12B . . . . 54.2(3) ?
N1B C2B C3B S1B . . . . 55.2(3) ?
C6B C2B C3B S1B . . . . 178.71(17) ?
O4B S1B C3B C12B . . . . -167.6(2) ?
O3B S1B C3B C12B . . . . -37.5(2) ?
C4B S1B C3B C12B . . . . 77.5(2) ?
O4B S1B C3B C2B . . . . 67.0(2) ?
O3B S1B C3B C2B . . . . -162.92(17) ?
C4B S1B C3B C2B . . . . -47.94(19) ?
O4B S1B C4B C15B . . . . 56.6(2) ?
O3B S1B C4B C15B . . . . -74.7(2) ?
C3B S1B C4B C15B . . . . 169.59(18) ?
O4B S1B C4B C5B . . . . -63.2(2) ?
O3B S1B C4B C5B . . . . 165.46(16) ?
C3B S1B C4B C5B . . . . 49.78(19) ?
C2B N1B C5B C18B . . . . -173.5(2) ?
C2B N1B C5B C4B . . . . 64.3(3) ?
C15B C4B C5B N1B . . . . 179.4(2) ?
S1B C4B C5B N1B . . . . -60.0(2) ?
C15B C4B C5B C18B . . . . 57.0(3) ?
S1B C4B C5B C18B . . . . 177.62(17) ?
N1B C2B C6B N7B . . . . 43.8(3) ?
C3B C2B C6B N7B . . . . -82.1(3) ?
N1B C2B C6B C11B . . . . -138.7(3) ?
C3B C2B C6B C11B . . . . 95.4(3) ?
C11B C6B N7B C8B . . . . -0.2(5) ?
C2B C6B N7B C8B . . . . 177.2(3) ?
C6B N7B C8B C9B . . . . -1.1(5) ?
N7B C8B C9B C10B . . . . 1.3(6) ?
C8B C9B C10B C11B . . . . -0.1(5) ?
C9B C10B C11B C6B . . . . -1.1(5) ?
N7B C6B C11B C10B . . . . 1.3(4) ?
C2B C6B C11B C10B . . . . -176.0(3) ?
C13B O1B C12B O2B . . . . -3.9(5) ?
C13B O1B C12B C3B . . . . 174.9(3) ?
C2B C3B C12B O2B . . . . 72.3(4) ?
S1B C3B C12B O2B . . . . -52.8(4) ?
C2B C3B C12B O1B . . . . -106.4(3) ?
S1B C3B C12B O1B . . . . 128.4(2) ?
C12B O1B C13B C14B . . . . -165.0(4) ?
C16B O5B C15B O6B . . . . -10.6(4) ?
C16B O5B C15B C4B . . . . 166.0(3) ?
C5B C4B C15B O6B . . . . 46.4(3) ?
S1B C4B C15B O6B . . . . -73.8(3) ?
C5B C4B C15B O5B . . . . -130.3(2) ?
S1B C4B C15B O5B . . . . 109.5(2) ?
C15B O5B C16B C17B . . . . -86.6(3) ?
N1B C5B C18B N23B . . . . -75.4(3) ?
C4B C5B C18B N23B . . . . 49.7(3) ?
N1B C5B C18B C19B . . . . 105.2(4) ?
C4B C5B C18B C19B . . . . -129.7(3) ?
C19B C18B N23B C22B . . . . 0.0(5) ?
C5B C18B N23B C22B . . . . -179.3(3) ?
C18B N23B C22B C21B . . . . -2.3(6) ?
N23B C22B C21B C20B . . . . 3.0(8) ?
C22B C21B C20B C19B . . . . -1.3(7) ?
N23B C18B C19B C20B . . . . 1.5(6) ?
C5B C18B C19B C20B . . . . -179.3(3) ?
C21B C20B C19B C18B . . . . -0.7(7) ?
